data_2226001
loop_
_publ_author_name
'Naveenkumar, H. S.'
'Sadikun, Amirin'
'Ibrahim, Pazilah'
'Yeap, Chin Sing'
'Fun, Hoong-Kun'

_publ_section_title
;
 (<i>E</i>)<i>-N</i>'-(2,3,4-Trimethoxybenzylidene)isonicotinohydrazide
;
_journal_coeditor_code TK2657
_journal_issue 5
_journal_name_full 'Acta Crystallographica Section E'
_journal_page_first o1231
_journal_page_last o1232
_journal_paper_doi 10.1107/S1600536810015266
_journal_volume 66
_journal_year 2010
_chemical_formula_iupac 'C16 H17 N3 O4'
_chemical_formula_moiety 'C16 H17 N3 O4'
_chemical_formula_sum 'C16 H17 N3 O4'
_chemical_formula_weight 315.33
_chemical_name_systematic
;
(<i>E</i>)<i>-N</i>'-(2,3,4-Trimethoxybenzylidene)isonicotinohydrazide
;
_space_group_IT_number 14
_symmetry_cell_setting monoclinic
_symmetry_space_group_name_Hall '-P 2ybc'
_symmetry_space_group_name_H-M 'P 1 21/c 1'
_atom_sites_solution_hydrogens geom
_atom_sites_solution_primary direct
_atom_sites_solution_secondary difmap
_audit_creation_method SHELXL-97
_cell_angle_alpha 90.00
_cell_angle_beta 109.245(6)
_cell_angle_gamma 90.00
_cell_formula_units_Z 4
_cell_length_a 14.246(3)
_cell_length_b 9.397(2)
_cell_length_c 12.098(3)
_cell_measurement_reflns_used 5847
_cell_measurement_temperature 100.00(10)
_cell_measurement_theta_max 33.01
_cell_measurement_theta_min 2.81
_cell_volume 1529.1(6)
_computing_cell_refinement 'SAINT (Bruker, 2009)'
_computing_data_collection 'APEX2 (Bruker, 2009)'
_computing_data_reduction 'SAINT (Bruker, 2009)'
_computing_molecular_graphics 'SHELXTL (Sheldrick, 2008)'
_computing_publication_material
;
SHELXTL (Sheldrick, 2008) and PLATON (Spek, 2009)
;
_computing_structure_refinement 'SHELXTL (Sheldrick, 2008)'
_computing_structure_solution 'SHELXTL (Sheldrick, 2008)'
_diffrn_ambient_temperature 100
_diffrn_measured_fraction_theta_full 0.992
_diffrn_measured_fraction_theta_max 0.992
_diffrn_measurement_device_type 'Bruker APEXII DUO CCD area-detector'
_diffrn_measurement_method '\f and \w scans'
_diffrn_radiation_monochromator graphite
_diffrn_radiation_source 'fine-focus sealed tube'
_diffrn_radiation_type MoK\a
_diffrn_radiation_wavelength 0.71073
_diffrn_reflns_av_R_equivalents 0.0303
_diffrn_reflns_av_sigmaI/netI 0.0280
_diffrn_reflns_limit_h_max 18
_diffrn_reflns_limit_h_min -17
_diffrn_reflns_limit_k_max 12
_diffrn_reflns_limit_k_min -11
_diffrn_reflns_limit_l_max 15
_diffrn_reflns_limit_l_min -15
_diffrn_reflns_number 14341
_diffrn_reflns_theta_full 27.50
_diffrn_reflns_theta_max 27.50
_diffrn_reflns_theta_min 2.64
_diffrn_standards_number 0
_exptl_absorpt_coefficient_mu 0.100
_exptl_absorpt_correction_T_max 0.9859
_exptl_absorpt_correction_T_min 0.9629
_exptl_absorpt_correction_type multi-scan
_exptl_absorpt_process_details '(<i>SADABS</i>; Bruker, 2009)'
_exptl_crystal_colour colourless
_exptl_crystal_density_diffrn 1.370
_exptl_crystal_density_method 'not measured'
_exptl_crystal_description block
_exptl_crystal_F_000 664
_exptl_crystal_size_max 0.38
_exptl_crystal_size_mid 0.33
_exptl_crystal_size_min 0.14
_refine_diff_density_max 0.565
_refine_diff_density_min -0.378
_refine_ls_extinction_method none
_refine_ls_goodness_of_fit_ref 1.101
_refine_ls_hydrogen_treatment mixed
_refine_ls_matrix_type full
_refine_ls_number_parameters 215
_refine_ls_number_reflns 3482
_refine_ls_number_restraints 0
_refine_ls_restrained_S_all 1.101
_refine_ls_R_factor_all 0.0585
_refine_ls_R_factor_gt 0.0474
_refine_ls_shift/su_max 0.000
_refine_ls_shift/su_mean 0.000
_refine_ls_structure_factor_coef Fsqd
_refine_ls_weighting_details 'calc w=1/[\s^2^(Fo^2^)+(0.0903P)^2^+0.7464P] where P=(Fo^2^+2Fc^2^)/3'
_refine_ls_weighting_scheme calc
_refine_ls_wR_factor_gt 0.1380
_refine_ls_wR_factor_ref 0.1585
_reflns_number_gt 2988
_reflns_number_total 3482
_reflns_threshold_expression I>2\s(I)
_cod_data_source_file tk2657.cif
_cod_data_source_block I
_cod_depositor_comments
;
The following automatic conversions were performed:
'_symmetry_cell_setting' value 'Monoclinic' changed to 'monoclinic'
according to '/home/saulius/struct/CIF-dictionaries/cif_core.dic'
dictionary named 'cif_core.dic' version 2.4.1 from 2010-06-29.

Automatic conversion script
Id: cif_fix_enum 1527 2010-12-29 10:47:43Z saulius 
;
_cod_original_sg_symbol_H-M 'P 21/c'
_cod_database_code 2226001
_cod_database_fobs_code 2226001

loop_
_symmetry_equiv_pos_as_xyz
'x, y, z'
'-x, y+1/2, -z+1/2'
'-x, -y, -z'
'x, -y-1/2, z-1/2'

loop_
_atom_site_type_symbol
_atom_site_label
_atom_site_fract_x
_atom_site_fract_y
_atom_site_fract_z
_atom_site_U_iso_or_equiv
_atom_site_adp_type
_atom_site_calc_flag
_atom_site_refinement_flags
_atom_site_occupancy
_atom_site_disorder_assembly
_atom_site_disorder_group
O O1 0.01090(9) 0.86823(12) -0.28320(11) 0.0286(3) Uani d . 1 . .
O O2 0.36424(9) 0.41851(12) -0.00731(10) 0.0232(3) Uani d . 1 . .
O O3 0.47223(8) 0.40332(13) 0.23303(10) 0.0235(3) Uani d . 1 . .
O O4 0.41436(9) 0.55428(13) 0.38640(10) 0.0245(3) Uani d . 1 . .
N N1 -0.18863(12) 0.63126(17) -0.66119(13) 0.0302(4) Uani d . 1 . .
N N2 0.05989(10) 0.63755(14) -0.24901(12) 0.0207(3) Uani d . 1 . .
N N3 0.11895(10) 0.66421(14) -0.13400(11) 0.0208(3) Uani d . 1 . .
C C1 -0.08316(12) 0.79807(18) -0.52380(15) 0.0238(3) Uani d . 1 . .
H H1A -0.0557 0.8888 -0.5098 0.029 Uiso calc R 1 . .
C C2 -0.14580(13) 0.76010(19) -0.63502(15) 0.0277(4) Uani d . 1 . .
H H2A -0.1587 0.8275 -0.6944 0.033 Uiso calc R 1 . .
C C3 -0.16847(13) 0.53782(19) -0.57329(15) 0.0278(4) Uani d . 1 . .
H H3A -0.1983 0.4487 -0.5894 0.033 Uiso calc R 1 . .
C C4 -0.10626(12) 0.56370(17) -0.45947(15) 0.0231(3) Uani d . 1 . .
H H4A -0.0942 0.4937 -0.4021 0.028 Uiso calc R 1 . .
C C5 -0.06239(11) 0.69824(17) -0.43404(14) 0.0204(3) Uani d . 1 . .
C C6 0.00512(11) 0.74314(16) -0.31422(14) 0.0203(3) Uani d . 1 . .
C C7 0.18304(11) 0.56473(17) -0.09093(13) 0.0200(3) Uani d . 1 . .
H H7A 0.1910 0.4914 -0.1387 0.024 Uiso calc R 1 . .
C C8 0.24315(11) 0.56734(16) 0.03316(14) 0.0198(3) Uani d . 1 . .
C C9 0.33100(11) 0.48599(16) 0.07346(13) 0.0184(3) Uani d . 1 . .
C C10 0.38660(11) 0.48299(16) 0.19251(13) 0.0188(3) Uani d . 1 . .
C C11 0.35435(12) 0.56152(17) 0.27246(14) 0.0205(3) Uani d . 1 . .
C C12 0.26610(12) 0.63962(17) 0.23309(15) 0.0233(3) Uani d . 1 . .
H H12A 0.2438 0.6895 0.2860 0.028 Uiso calc R 1 . .
C C13 0.21207(12) 0.64218(17) 0.11454(14) 0.0229(3) Uani d . 1 . .
H H13A 0.1537 0.6951 0.0886 0.027 Uiso calc R 1 . .
C C14 0.35843(15) 0.26623(19) -0.00823(17) 0.0325(4) Uani d . 1 . .
H H14A 0.3768 0.2297 -0.0723 0.049 Uiso calc R 1 . .
H H14B 0.2917 0.2376 -0.0171 0.049 Uiso calc R 1 . .
H H14C 0.4029 0.2294 0.0641 0.049 Uiso calc R 1 . .
C C15 0.55771(13) 0.4749(2) 0.22131(17) 0.0324(4) Uani d . 1 . .
H H15A 0.6152 0.4152 0.2516 0.049 Uiso calc R 1 . .
H H15B 0.5682 0.5626 0.2644 0.049 Uiso calc R 1 . .
H H15C 0.5468 0.4945 0.1401 0.049 Uiso calc R 1 . .
C C16 0.38727(14) 0.6398(2) 0.46951(15) 0.0308(4) Uani d . 1 . .
H H16A 0.4343 0.6248 0.5463 0.046 Uiso calc R 1 . .
H H16B 0.3221 0.6132 0.4690 0.046 Uiso calc R 1 . .
H H16C 0.3873 0.7384 0.4488 0.046 Uiso calc R 1 . .
H H1N2 0.0529(18) 0.544(3) -0.270(2) 0.038(6) Uiso d . 1 . .

loop_
_atom_site_aniso_label
_atom_site_aniso_U_11
_atom_site_aniso_U_22
_atom_site_aniso_U_33
_atom_site_aniso_U_12
_atom_site_aniso_U_13
_atom_site_aniso_U_23
O1 0.0297(6) 0.0180(6) 0.0300(6) 0.0029(5) -0.0011(5) -0.0029(5)
O2 0.0270(6) 0.0225(6) 0.0204(6) 0.0008(4) 0.0083(5) -0.0008(4)
O3 0.0192(6) 0.0264(6) 0.0232(6) 0.0059(4) 0.0047(4) 0.0030(4)
O4 0.0264(6) 0.0278(6) 0.0176(6) 0.0044(5) 0.0048(5) -0.0011(4)
N1 0.0324(8) 0.0321(8) 0.0239(7) 0.0010(6) 0.0062(6) -0.0048(6)
N2 0.0224(7) 0.0167(6) 0.0202(6) 0.0005(5) 0.0032(5) -0.0022(5)
N3 0.0217(6) 0.0189(6) 0.0200(6) -0.0027(5) 0.0045(5) -0.0024(5)
C1 0.0234(7) 0.0205(8) 0.0288(8) 0.0018(6) 0.0104(6) 0.0013(6)
C2 0.0306(9) 0.0289(9) 0.0244(8) 0.0040(7) 0.0101(7) 0.0026(6)
C3 0.0276(8) 0.0244(8) 0.0285(8) -0.0007(7) 0.0055(7) -0.0062(7)
C4 0.0214(7) 0.0200(8) 0.0272(8) 0.0014(6) 0.0071(6) 0.0000(6)
C5 0.0181(7) 0.0197(7) 0.0243(8) 0.0031(6) 0.0080(6) -0.0013(6)
C6 0.0178(7) 0.0172(7) 0.0257(8) 0.0011(6) 0.0069(6) -0.0006(6)
C7 0.0201(7) 0.0191(7) 0.0201(7) -0.0028(6) 0.0054(6) -0.0004(5)
C8 0.0192(7) 0.0175(7) 0.0211(7) -0.0023(6) 0.0044(6) 0.0028(5)
C9 0.0198(7) 0.0160(7) 0.0197(7) -0.0020(5) 0.0069(6) 0.0004(5)
C10 0.0175(7) 0.0170(7) 0.0212(7) 0.0014(5) 0.0054(6) 0.0021(5)
C11 0.0222(7) 0.0195(7) 0.0192(7) -0.0006(6) 0.0059(6) 0.0013(6)
C12 0.0242(8) 0.0227(8) 0.0236(8) 0.0035(6) 0.0088(6) -0.0016(6)
C13 0.0216(7) 0.0199(8) 0.0259(8) 0.0026(6) 0.0061(6) 0.0019(6)
C14 0.0394(10) 0.0229(9) 0.0378(10) 0.0001(7) 0.0165(8) -0.0068(7)
C15 0.0205(8) 0.0433(11) 0.0336(9) 0.0019(7) 0.0092(7) 0.0000(8)
C16 0.0330(9) 0.0381(10) 0.0211(8) 0.0055(8) 0.0086(7) -0.0035(7)

loop_
_atom_type_symbol
_atom_type_description
_atom_type_scat_dispersion_real
_atom_type_scat_dispersion_imag
_atom_type_scat_source
C C 0.0033 0.0016 'International Tables Vol C Tables 4.2.6.8 and 6.1.1.4'
H H 0.0000 0.0000 'International Tables Vol C Tables 4.2.6.8 and 6.1.1.4'
N N 0.0061 0.0033 'International Tables Vol C Tables 4.2.6.8 and 6.1.1.4'
O O 0.0106 0.0060 'International Tables Vol C Tables 4.2.6.8 and 6.1.1.4'

loop_
_geom_angle_atom_site_label_1
_geom_angle_atom_site_label_2
_geom_angle_atom_site_label_3
_geom_angle_site_symmetry_1
_geom_angle_site_symmetry_3
_geom_angle
_geom_angle_publ_flag
C9 O2 C14 . . 115.72(13) ?
C10 O3 C15 . . 112.99(13) ?
C11 O4 C16 . . 117.16(13) ?
C3 N1 C2 . . 116.26(15) ?
C6 N2 N3 . . 119.77(13) ?
C6 N2 H1N2 . . 124.0(15) ?
N3 N2 H1N2 . . 115.3(15) ?
C7 N3 N2 . . 112.81(13) ?
C5 C1 C2 . . 119.00(16) ?
C5 C1 H1A . . 120.5 ?
C2 C1 H1A . . 120.5 ?
N1 C2 C1 . . 123.62(16) ?
N1 C2 H2A . . 118.2 ?
C1 C2 H2A . . 118.2 ?
N1 C3 C4 . . 124.95(16) ?
N1 C3 H3A . . 117.5 ?
C4 C3 H3A . . 117.5 ?
C3 C4 C5 . . 117.92(16) ?
C3 C4 H4A . . 121.0 ?
C5 C4 H4A . . 121.0 ?
C1 C5 C4 . . 118.23(15) ?
C1 C5 C6 . . 117.70(15) ?
C4 C5 C6 . . 124.06(15) ?
O1 C6 N2 . . 123.99(15) ?
O1 C6 C5 . . 121.16(14) ?
N2 C6 C5 . . 114.79(14) ?
N3 C7 C8 . . 119.94(14) ?
N3 C7 H7A . . 120.0 ?
C8 C7 H7A . . 120.0 ?
C13 C8 C9 . . 118.77(14) ?
C13 C8 C7 . . 121.20(14) ?
C9 C8 C7 . . 119.90(14) ?
O2 C9 C10 . . 120.87(13) ?
O2 C9 C8 . . 118.64(14) ?
C10 C9 C8 . . 120.32(14) ?
O3 C10 C9 . . 120.87(14) ?
O3 C10 C11 . . 119.46(13) ?
C9 C10 C11 . . 119.68(14) ?
O4 C11 C12 . . 124.39(15) ?
O4 C11 C10 . . 115.49(14) ?
C12 C11 C10 . . 120.11(15) ?
C13 C12 C11 . . 119.48(15) ?
C13 C12 H12A . . 120.3 ?
C11 C12 H12A . . 120.3 ?
C12 C13 C8 . . 121.61(15) ?
C12 C13 H13A . . 119.2 ?
C8 C13 H13A . . 119.2 ?
O2 C14 H14A . . 109.5 ?
O2 C14 H14B . . 109.5 ?
H14A C14 H14B . . 109.5 ?
O2 C14 H14C . . 109.5 ?
H14A C14 H14C . . 109.5 ?
H14B C14 H14C . . 109.5 ?
O3 C15 H15A . . 109.5 ?
O3 C15 H15B . . 109.5 ?
H15A C15 H15B . . 109.5 ?
O3 C15 H15C . . 109.5 ?
H15A C15 H15C . . 109.5 ?
H15B C15 H15C . . 109.5 ?
O4 C16 H16A . . 109.5 ?
O4 C16 H16B . . 109.5 ?
H16A C16 H16B . . 109.5 ?
O4 C16 H16C . . 109.5 ?
H16A C16 H16C . . 109.5 ?
H16B C16 H16C . . 109.5 ?

loop_
_geom_bond_atom_site_label_1
_geom_bond_atom_site_label_2
_geom_bond_site_symmetry_2
_geom_bond_distance
_geom_bond_publ_flag
O1 C6 . 1.228(2) ?
O2 C9 . 1.3733(19) ?
O2 C14 . 1.433(2) ?
O3 C10 . 1.3765(18) ?
O3 C15 . 1.438(2) ?
O4 C11 . 1.3634(19) ?
O4 C16 . 1.436(2) ?
N1 C3 . 1.335(2) ?
N1 C2 . 1.346(2) ?
N2 C6 . 1.345(2) ?
N2 N3 . 1.3910(18) ?
N2 H1N2 . 0.91(3) ?
N3 C7 . 1.290(2) ?
C1 C5 . 1.391(2) ?
C1 C2 . 1.394(2) ?
C1 H1A . 0.9300 ?
C2 H2A . 0.9300 ?
C3 C4 . 1.391(2) ?
C3 H3A . 0.9300 ?
C4 C5 . 1.399(2) ?
C4 H4A . 0.9300 ?
C5 C6 . 1.512(2) ?
C7 C8 . 1.463(2) ?
C7 H7A . 0.9300 ?
C8 C13 . 1.395(2) ?
C8 C9 . 1.409(2) ?
C9 C10 . 1.397(2) ?
C10 C11 . 1.409(2) ?
C11 C12 . 1.397(2) ?
C12 C13 . 1.387(2) ?
C12 H12A . 0.9300 ?
C13 H13A . 0.9300 ?
C14 H14A . 0.9600 ?
C14 H14B . 0.9600 ?
C14 H14C . 0.9600 ?
C15 H15A . 0.9600 ?
C15 H15B . 0.9600 ?
C15 H15C . 0.9600 ?
C16 H16A . 0.9600 ?
C16 H16B . 0.9600 ?
C16 H16C . 0.9600 ?

loop_
_geom_hbond_atom_site_label_D
_geom_hbond_atom_site_label_H
_geom_hbond_atom_site_label_A
_geom_hbond_site_symmetry_A
_geom_hbond_distance_DH
_geom_hbond_distance_HA
_geom_hbond_distance_DA
_geom_hbond_angle_DHA
_geom_hbond_publ_flag
N2 H1N2 O1 2_544 0.91(3) 2.09(3) 2.7987(19) 134(2) yes
C4 H4A O1 2_544 0.93 2.46 3.348(2) 159 yes
C14 H14C O3 . 0.96 2.55 3.113(2) 118 yes
C15 H15C O2 3_665 0.96 2.49 3.292(2) 141 yes
C16 H16A O3 3_666 0.96 2.57 3.518(2) 167 yes
C14 H14B Cg1 2_544 0.96 2.81 3.719(3) 159 yes

loop_
_geom_torsion_atom_site_label_1
_geom_torsion_atom_site_label_2
_geom_torsion_atom_site_label_3
_geom_torsion_atom_site_label_4
_geom_torsion_site_symmetry_1
_geom_torsion_site_symmetry_2
_geom_torsion_site_symmetry_3
_geom_torsion_site_symmetry_4
_geom_torsion
_geom_torsion_publ_flag
C6 N2 N3 C7 . . . . -165.58(14) ?
C3 N1 C2 C1 . . . . 0.3(3) ?
C5 C1 C2 N1 . . . . 0.5(3) ?
C2 N1 C3 C4 . . . . -1.0(3) ?
N1 C3 C4 C5 . . . . 1.0(3) ?
C2 C1 C5 C4 . . . . -0.5(2) ?
C2 C1 C5 C6 . . . . -179.50(14) ?
C3 C4 C5 C1 . . . . -0.2(2) ?
C3 C4 C5 C6 . . . . 178.75(15) ?
N3 N2 C6 O1 . . . . 7.8(2) ?
N3 N2 C6 C5 . . . . -175.09(13) ?
C1 C5 C6 O1 . . . . 27.6(2) ?
C4 C5 C6 O1 . . . . -151.38(17) ?
C1 C5 C6 N2 . . . . -149.60(15) ?
C4 C5 C6 N2 . . . . 31.5(2) ?
N2 N3 C7 C8 . . . . -172.80(13) ?
N3 C7 C8 C13 . . . . 22.4(2) ?
N3 C7 C8 C9 . . . . -161.70(15) ?
C14 O2 C9 C10 . . . . 73.23(19) ?
C14 O2 C9 C8 . . . . -111.40(16) ?
C13 C8 C9 O2 . . . . -176.62(14) ?
C7 C8 C9 O2 . . . . 7.4(2) ?
C13 C8 C9 C10 . . . . -1.2(2) ?
C7 C8 C9 C10 . . . . -177.24(14) ?
C15 O3 C10 C9 . . . . 82.69(18) ?
C15 O3 C10 C11 . . . . -97.83(17) ?
O2 C9 C10 O3 . . . . -5.1(2) ?
C8 C9 C10 O3 . . . . 179.63(14) ?
O2 C9 C10 C11 . . . . 175.45(14) ?
C8 C9 C10 C11 . . . . 0.2(2) ?
C16 O4 C11 C12 . . . . -3.8(2) ?
C16 O4 C11 C10 . . . . 176.28(14) ?
O3 C10 C11 O4 . . . . 1.7(2) ?
C9 C10 C11 O4 . . . . -178.79(13) ?
O3 C10 C11 C12 . . . . -178.17(14) ?
C9 C10 C11 C12 . . . . 1.3(2) ?
O4 C11 C12 C13 . . . . 178.42(15) ?
C10 C11 C12 C13 . . . . -1.7(2) ?
C11 C12 C13 C8 . . . . 0.6(2) ?
C9 C8 C13 C12 . . . . 0.8(2) ?
C7 C8 C13 C12 . . . . 176.81(15) ?

loop_
_cod_related_entry_id
_cod_related_entry_database
_cod_related_entry_code
1 ChemSpider 5263738
